data_4125044
loop_
_publ_author_name
'Zha, R. Helen'
'de Waal, Bas F. M.'
'Lutz, Martin'
'Teunissen, Abraham J. P.'
'Meijer, E. W.'

_publ_section_title
;
 End Groups of Functionalized Siloxane Oligomers Direct Block-Copolymeric
 or Liquid-Crystalline Self-Assembly Behavior.
;
_journal_issue 17
_journal_name_full 'Journal of the American Chemical Society'
_journal_page_first 5693
_journal_page_last 5698
_journal_paper_doi 10.1021/jacs.6b02172
_journal_volume 138
_journal_year 2016
_chemical_formula_moiety 'C16 H18 N4 O2'
_chemical_formula_sum 'C16 H18 N4 O2'
_chemical_formula_weight 298.34
_space_group_crystal_system triclinic
_space_group_IT_number 2
_space_group_name_Hall '-P 1'
_space_group_name_H-M_alt 'P -1'
_symmetry_space_group_name_Hall '-P 1'
_symmetry_space_group_name_H-M 'P -1'
_atom_sites_solution_hydrogens difmap
_atom_sites_solution_primary heavy
_atom_sites_solution_secondary difmap
_audit_creation_method SHELXL-2014/7
_cell_angle_alpha 88.676(2)
_cell_angle_beta 77.819(2)
_cell_angle_gamma 80.925(2)
_cell_formula_units_Z 2
_cell_length_a 7.7614(4)
_cell_length_b 7.9275(4)
_cell_length_c 12.9954(6)
_cell_measurement_reflns_used 11695
_cell_measurement_temperature 100(2)
_cell_measurement_theta_max 27.50
_cell_measurement_theta_min 1.60
_cell_volume 771.76(7)
_computing_cell_refinement Peakref
_computing_data_collection Apex2
_computing_data_reduction 'Eval15, SADABS-2014/4'
_computing_structure_refinement 'SHELXL-2014/7 (Sheldrick, 2014)'
_computing_structure_solution SHELXT
_diffrn_ambient_temperature 100(2)
_diffrn_measured_fraction_theta_full 0.999
_diffrn_measured_fraction_theta_max 0.999
_diffrn_measurement_device_type 'Bruker Kappa ApexII'
_diffrn_measurement_method '\f and \w scans'
_diffrn_radiation_type MoK\a
_diffrn_radiation_wavelength 0.71073
_diffrn_reflns_av_R_equivalents 0.0140
_diffrn_reflns_av_unetI/netI 0.0123
_diffrn_reflns_Laue_measured_fraction_full 0.999
_diffrn_reflns_Laue_measured_fraction_max 0.999
_diffrn_reflns_limit_h_max 9
_diffrn_reflns_limit_h_min -10
_diffrn_reflns_limit_k_max 10
_diffrn_reflns_limit_k_min -9
_diffrn_reflns_limit_l_max 16
_diffrn_reflns_limit_l_min -16
_diffrn_reflns_number 13184
_diffrn_reflns_point_group_measured_fraction_full 0.999
_diffrn_reflns_point_group_measured_fraction_max 0.999
_diffrn_reflns_theta_full 25.242
_diffrn_reflns_theta_max 27.496
_diffrn_reflns_theta_min 1.603
_diffrn_source 'sealed tube'
_exptl_absorpt_coefficient_mu 0.088
_exptl_absorpt_correction_T_max 0.7456
_exptl_absorpt_correction_T_min 0.7188
_exptl_absorpt_correction_type multi-scan
_exptl_absorpt_process_details SADABS-2014/4
_exptl_crystal_colour colourless
_exptl_crystal_density_diffrn 1.284
_exptl_crystal_description needle
_exptl_crystal_F_000 316
_exptl_crystal_size_max 0.39
_exptl_crystal_size_mid 0.19
_exptl_crystal_size_min 0.12
_refine_diff_density_max 0.289
_refine_diff_density_min -0.224
_refine_diff_density_rms 0.038
_refine_ls_extinction_method none
_refine_ls_goodness_of_fit_ref 1.051
_refine_ls_hydrogen_treatment mixed
_refine_ls_matrix_type full
_refine_ls_number_parameters 209
_refine_ls_number_reflns 3545
_refine_ls_number_restraints 0
_refine_ls_restrained_S_all 1.051
_refine_ls_R_factor_all 0.0382
_refine_ls_R_factor_gt 0.0347
_refine_ls_shift/su_max 0.000
_refine_ls_shift/su_mean 0.000
_refine_ls_structure_factor_coef Fsqd
_refine_ls_weighting_details 'w=1/[\s^2^(Fo^2^)+(0.0439P)^2^+0.2422P] where P=(Fo^2^+2Fc^2^)/3'
_refine_ls_weighting_scheme calc
_refine_ls_wR_factor_gt 0.0889
_refine_ls_wR_factor_ref 0.0914
_reflns_Friedel_coverage 0.000
_reflns_number_gt 3215
_reflns_number_total 3545
_reflns_threshold_expression 'I > 2\s(I)'
_cod_data_source_file ja6b02172_si_002.cif
_cod_data_source_block l0755a
_cod_depositor_comments 'Adding full bibliography for 4125044.cif.'
_cod_original_cell_volume 771.76(6)
_cod_database_code 4125044
_shelx_shelxl_version_number 2014/7
_shelx_space_group_comment
;
The symmetry employed for this shelxl refinement is uniquely defined
by the following loop, which should always be used as a source of
symmetry information in preference to the above space-group names.
They are only intended as comments.
;

loop_
_space_group_symop_operation_xyz
'x, y, z'
'-x, -y, -z'

loop_
_atom_site_label
_atom_site_type_symbol
_atom_site_fract_x
_atom_site_fract_y
_atom_site_fract_z
_atom_site_U_iso_or_equiv
_atom_site_adp_type
_atom_site_occupancy
_atom_site_site_symmetry_order
_atom_site_calc_flag
_atom_site_refinement_flags_posn
_atom_site_refinement_flags_adp
_atom_site_refinement_flags_occupancy
O1 O 0.41620(9) 0.45555(9) 0.62729(5) 0.02021(16) Uani 1 1 d . . .
O2 O 0.18580(10) 0.27235(9) 0.16876(5) 0.02237(17) Uani 1 1 d . . .
N1 N 0.04104(10) 0.27897(10) 0.48805(6) 0.01711(17) Uani 1 1 d . . .
N2 N 0.24301(10) 0.33671(10) 0.32921(6) 0.01711(17) Uani 1 1 d . . .
N3 N 0.30275(11) 0.39226(11) 0.48842(6) 0.01758(17) Uani 1 1 d . . .
H3N H 0.3935(19) 0.4356(17) 0.4478(11) 0.031(3) Uiso 1 1 d . . .
N4 N 0.16709(11) 0.33058(11) 0.66060(6) 0.01853(18) Uani 1 1 d . . .
H4N H 0.0846(19) 0.2930(17) 0.6320(11) 0.029(3) Uiso 1 1 d . . .
C1 C 0.18830(12) 0.33298(11) 0.43469(7) 0.01601(19) Uani 1 1 d . . .
C2 C 0.13884(13) 0.27833(12) 0.27473(8) 0.0181(2) Uani 1 1 d . . .
C3 C -0.01985(13) 0.21800(12) 0.32141(8) 0.0210(2) Uani 1 1 d . . .
H3 H -0.0927 0.1769 0.2805 0.025 Uiso 1 1 calc R U .
C4 C -0.06415(13) 0.22162(12) 0.42982(8) 0.0186(2) Uani 1 1 d . . .
C5 C 0.29869(12) 0.39517(12) 0.59573(7) 0.01638(19) Uani 1 1 d . . .
C6 C 0.16411(14) 0.31808(14) 0.77189(8) 0.0246(2) Uani 1 1 d . . .
H6A H 0.0387 0.3253 0.8106 0.029 Uiso 1 1 calc R U .
H6B H 0.2118 0.4168 0.7941 0.029 Uiso 1 1 calc R U .
C7 C 0.26975(16) 0.15672(17) 0.80234(10) 0.0340(3) Uani 1 1 d . . .
H7 H 0.2641 0.1382 0.8754 0.041 Uiso 1 1 calc R U .
C8 C 0.36943(18) 0.03874(16) 0.73706(13) 0.0431(3) Uani 1 1 d . . .
H8A H 0.3791 0.0519 0.6633 0.052 Uiso 1 1 calc R U .
H8B H 0.4319 -0.0598 0.7636 0.052 Uiso 1 1 calc R U .
C9 C 0.34642(14) 0.34179(13) 0.11848(8) 0.0213(2) Uani 1 1 d . . .
H9A H 0.4017 0.2800 0.0514 0.026 Uiso 1 1 calc R U .
H9B H 0.4338 0.3248 0.1648 0.026 Uiso 1 1 calc R U .
C10 C 0.30146(12) 0.52918(12) 0.09739(7) 0.01807(19) Uani 1 1 d . . .
C11 C 0.33513(13) 0.65257(13) 0.16214(8) 0.0207(2) Uani 1 1 d . . .
H11 H 0.3914 0.6190 0.2192 0.025 Uiso 1 1 calc R U .
C12 C 0.28599(14) 0.82514(13) 0.14295(9) 0.0245(2) Uani 1 1 d . . .
H12 H 0.3079 0.9091 0.1875 0.029 Uiso 1 1 calc R U .
C13 C 0.20526(14) 0.87534(14) 0.05924(9) 0.0255(2) Uani 1 1 d . . .
H13 H 0.1715 0.9933 0.0469 0.031 Uiso 1 1 calc R U .
C14 C 0.17377(14) 0.75305(15) -0.00652(8) 0.0253(2) Uani 1 1 d . . .
H14 H 0.1199 0.7871 -0.0645 0.030 Uiso 1 1 calc R U .
C15 C 0.22138(13) 0.58099(14) 0.01290(8) 0.0218(2) Uani 1 1 d . . .
H15 H 0.1992 0.4975 -0.0319 0.026 Uiso 1 1 calc R U .
C16 C -0.22991(13) 0.16204(13) 0.49100(9) 0.0236(2) Uani 1 1 d . . .
H16A H -0.3226 0.1795 0.4493 0.035 Uiso 0.743(14) 1 calc R U P
H16B H -0.2721 0.2274 0.5570 0.035 Uiso 0.743(14) 1 calc R U P
H16C H -0.2032 0.0404 0.5066 0.035 Uiso 0.743(14) 1 calc R U P
H16D H -0.2093 0.1187 0.5593 0.035 Uiso 0.257(14) 1 calc R U P
H16E H -0.2598 0.0707 0.4516 0.035 Uiso 0.257(14) 1 calc R U P
H16F H -0.3288 0.2578 0.5020 0.035 Uiso 0.257(14) 1 calc R U P

loop_
_atom_site_aniso_label
_atom_site_aniso_U_11
_atom_site_aniso_U_22
_atom_site_aniso_U_33
_atom_site_aniso_U_23
_atom_site_aniso_U_13
_atom_site_aniso_U_12
O1 0.0166(3) 0.0279(4) 0.0177(3) 0.0019(3) -0.0037(3) -0.0082(3)
O2 0.0285(4) 0.0224(4) 0.0185(3) 0.0000(3) -0.0055(3) -0.0098(3)
N1 0.0146(4) 0.0161(4) 0.0208(4) 0.0013(3) -0.0038(3) -0.0031(3)
N2 0.0167(4) 0.0163(4) 0.0182(4) 0.0011(3) -0.0037(3) -0.0023(3)
N3 0.0141(4) 0.0233(4) 0.0163(4) 0.0032(3) -0.0030(3) -0.0065(3)
N4 0.0159(4) 0.0239(4) 0.0164(4) 0.0024(3) -0.0025(3) -0.0063(3)
C1 0.0146(4) 0.0132(4) 0.0200(4) 0.0014(3) -0.0045(3) -0.0005(3)
C2 0.0216(5) 0.0139(4) 0.0194(5) 0.0004(3) -0.0060(4) -0.0019(3)
C3 0.0216(5) 0.0193(5) 0.0250(5) 0.0000(4) -0.0087(4) -0.0066(4)
C4 0.0164(4) 0.0135(4) 0.0262(5) 0.0009(4) -0.0056(4) -0.0023(3)
C5 0.0141(4) 0.0169(4) 0.0174(4) 0.0015(3) -0.0027(3) -0.0012(3)
C6 0.0241(5) 0.0349(6) 0.0154(5) 0.0010(4) -0.0003(4) -0.0118(4)
C7 0.0355(6) 0.0442(7) 0.0319(6) 0.0194(5) -0.0192(5) -0.0213(5)
C8 0.0415(7) 0.0288(6) 0.0692(9) 0.0148(6) -0.0338(7) -0.0089(5)
C9 0.0234(5) 0.0214(5) 0.0176(4) -0.0007(4) -0.0010(4) -0.0035(4)
C10 0.0157(4) 0.0217(5) 0.0159(4) 0.0006(3) -0.0009(3) -0.0033(3)
C11 0.0191(5) 0.0239(5) 0.0204(5) 0.0013(4) -0.0067(4) -0.0046(4)
C12 0.0233(5) 0.0223(5) 0.0292(5) -0.0010(4) -0.0057(4) -0.0068(4)
C13 0.0220(5) 0.0231(5) 0.0288(5) 0.0078(4) -0.0014(4) -0.0025(4)
C14 0.0212(5) 0.0353(6) 0.0176(5) 0.0070(4) -0.0035(4) -0.0013(4)
C15 0.0205(5) 0.0299(5) 0.0146(4) -0.0020(4) -0.0022(4) -0.0045(4)
C16 0.0184(5) 0.0226(5) 0.0304(5) 0.0005(4) -0.0034(4) -0.0077(4)

loop_
_atom_type_symbol
_atom_type_description
_atom_type_scat_dispersion_real
_atom_type_scat_dispersion_imag
_atom_type_scat_source
C C 0.0033 0.0016 'International Tables Vol C Tables 4.2.6.8 and 6.1.1.4'
H H 0.0000 0.0000 'International Tables Vol C Tables 4.2.6.8 and 6.1.1.4'
N N 0.0061 0.0033 'International Tables Vol C Tables 4.2.6.8 and 6.1.1.4'
O O 0.0106 0.0060 'International Tables Vol C Tables 4.2.6.8 and 6.1.1.4'

loop_
_geom_angle_atom_site_label_1
_geom_angle_atom_site_label_2
_geom_angle_atom_site_label_3
_geom_angle
C2 O2 C9 117.85(7)
C1 N1 C4 116.39(8)
C2 N2 C1 115.40(8)
C1 N3 C5 129.89(8)
C1 N3 H3N 115.0(9)
C5 N3 H3N 115.1(9)
C5 N4 C6 120.32(8)
C5 N4 H4N 117.7(9)
C6 N4 H4N 122.0(9)
N1 C1 N2 126.78(8)
N1 C1 N3 119.81(8)
N2 C1 N3 113.41(8)
N2 C2 O2 119.54(9)
N2 C2 C3 123.40(9)
O2 C2 C3 117.06(8)
C4 C3 C2 116.38(9)
C4 C3 H3 121.8
C2 C3 H3 121.8
N1 C4 C3 121.65(9)
N1 C4 C16 115.77(9)
C3 C4 C16 122.58(9)
O1 C5 N4 122.96(9)
O1 C5 N3 119.10(8)
N4 C5 N3 117.94(8)
N4 C6 C7 113.91(9)
N4 C6 H6A 108.8
C7 C6 H6A 108.8
N4 C6 H6B 108.8
C7 C6 H6B 108.8
H6A C6 H6B 107.7
C8 C7 C6 125.82(11)
C8 C7 H7 117.1
C6 C7 H7 117.1
C7 C8 H8A 120.0
C7 C8 H8B 120.0
H8A C8 H8B 120.0
O2 C9 C10 110.59(8)
O2 C9 H9A 109.5
C10 C9 H9A 109.5
O2 C9 H9B 109.5
C10 C9 H9B 109.5
H9A C9 H9B 108.1
C11 C10 C15 119.27(9)
C11 C10 C9 121.13(9)
C15 C10 C9 119.59(9)
C12 C11 C10 119.82(9)
C12 C11 H11 120.1
C10 C11 H11 120.1
C13 C12 C11 120.47(10)
C13 C12 H12 119.8
C11 C12 H12 119.8
C12 C13 C14 119.98(10)
C12 C13 H13 120.0
C14 C13 H13 120.0
C15 C14 C13 119.66(9)
C15 C14 H14 120.2
C13 C14 H14 120.2
C14 C15 C10 120.79(9)
C14 C15 H15 119.6
C10 C15 H15 119.6
C4 C16 H16A 109.5
C4 C16 H16B 109.5
H16A C16 H16B 109.5
C4 C16 H16C 109.5
H16A C16 H16C 109.5
H16B C16 H16C 109.5
C4 C16 H16D 109.5
H16A C16 H16D 141.1
H16B C16 H16D 56.3
H16C C16 H16D 56.3
C4 C16 H16E 109.5
H16A C16 H16E 56.3
H16B C16 H16E 141.1
H16C C16 H16E 56.3
H16D C16 H16E 109.5
C4 C16 H16F 109.5
H16A C16 H16F 56.3
H16B C16 H16F 56.3
H16C C16 H16F 141.1
H16D C16 H16F 109.5
H16E C16 H16F 109.5

loop_
_geom_bond_atom_site_label_1
_geom_bond_atom_site_label_2
_geom_bond_distance
O1 C5 1.2385(12)
O2 C2 1.3481(12)
O2 C9 1.4630(12)
N1 C1 1.3329(12)
N1 C4 1.3563(12)
N2 C2 1.3206(12)
N2 C1 1.3479(12)
N3 C1 1.3806(12)
N3 C5 1.3889(12)
N3 H3N 0.896(15)
N4 C5 1.3408(12)
N4 C6 1.4429(12)
N4 H4N 0.895(14)
C2 C3 1.4038(14)
C3 C4 1.3778(14)
C3 H3 0.9500
C4 C16 1.5010(13)
C6 C7 1.4992(16)
C6 H6A 0.9900
C6 H6B 0.9900
C7 C8 1.313(2)
C7 H7 0.9500
C8 H8A 0.9500
C8 H8B 0.9500
C9 C10 1.5039(14)
C9 H9A 0.9900
C9 H9B 0.9900
C10 C11 1.3945(14)
C10 C15 1.3953(13)
C11 C12 1.3925(14)
C11 H11 0.9500
C12 C13 1.3869(15)
C12 H12 0.9500
C13 C14 1.3896(16)
C13 H13 0.9500
C14 C15 1.3875(15)
C14 H14 0.9500
C15 H15 0.9500
C16 H16A 0.9800
C16 H16B 0.9800
C16 H16C 0.9800
C16 H16D 0.9800
C16 H16E 0.9800
C16 H16F 0.9800

loop_
_geom_hbond_atom_site_label_D
_geom_hbond_atom_site_label_H
_geom_hbond_atom_site_label_A
_geom_hbond_distance_DH
_geom_hbond_distance_HA
_geom_hbond_distance_DA
_geom_hbond_angle_DHA
_geom_hbond_site_symmetry_A
N3 H3N O1 0.896(15) 1.906(15) 2.7995(11) 174.1(13) 2_666
N4 H4N N1 0.895(14) 1.979(14) 2.6921(12) 135.5(12) .

loop_
_geom_torsion_atom_site_label_1
_geom_torsion_atom_site_label_2
_geom_torsion_atom_site_label_3
_geom_torsion_atom_site_label_4
_geom_torsion
C4 N1 C1 N2 0.12(14)
C4 N1 C1 N3 -179.59(8)
C2 N2 C1 N1 -0.84(14)
C2 N2 C1 N3 178.90(8)
C5 N3 C1 N1 5.41(15)
C5 N3 C1 N2 -174.34(9)
C1 N2 C2 O2 -178.01(8)
C1 N2 C2 C3 0.84(13)
C9 O2 C2 N2 -3.80(13)
C9 O2 C2 C3 177.29(8)
N2 C2 C3 C4 -0.18(14)
O2 C2 C3 C4 178.69(8)
C1 N1 C4 C3 0.62(13)
C1 N1 C4 C16 -179.71(8)
C2 C3 C4 N1 -0.59(14)
C2 C3 C4 C16 179.76(9)
C6 N4 C5 O1 -4.32(14)
C6 N4 C5 N3 175.16(9)
C1 N3 C5 O1 -179.79(9)
C1 N3 C5 N4 0.71(15)
C5 N4 C6 C7 -86.77(11)
N4 C6 C7 C8 4.98(16)
C2 O2 C9 C10 -88.92(10)
O2 C9 C10 C11 102.00(10)
O2 C9 C10 C15 -76.70(11)
C15 C10 C11 C12 1.08(15)
C9 C10 C11 C12 -177.62(9)
C10 C11 C12 C13 -0.62(15)
C11 C12 C13 C14 -0.35(16)
C12 C13 C14 C15 0.83(16)
C13 C14 C15 C10 -0.35(15)
C11 C10 C15 C14 -0.60(15)
C9 C10 C15 C14 178.12(9)
